data_2212053
loop_
_publ_author_name
'Fan, Rong'
'Li, Dong-Dong'
'She, Jiang-Bo'
'Zhang, Guo-Fang'
'Ng, Seik Weng'

_publ_section_title
;
 Sodium 3,5-dinitropyridin-4-olate dihydrate
;
_journal_coeditor_code BT2232
_journal_issue 2
_journal_name_full 'Acta Crystallographica Section E'
_journal_page_first m321
_journal_page_last m322
_journal_paper_doi 10.1107/S1600536806055590
_journal_volume 63
_journal_year 2007
_chemical_formula_iupac 'Na +, C5 H2 N3 O5 -, 2H2 O'
_chemical_formula_moiety 'Na +, C5 H2 N3 O5 -, 2H2 O'
_chemical_formula_sum 'C5 H6 N3 Na O7'
_chemical_formula_weight 243.12
_chemical_name_systematic
;
Sodium 3,5-dinitropyridin-4-olate dihydrate
;
_space_group_IT_number 11
_symmetry_cell_setting monoclinic
_symmetry_space_group_name_Hall '-P 2yb'
_symmetry_space_group_name_H-M 'P 1 21/m 1'
_atom_sites_solution_hydrogens geom
_atom_sites_solution_primary direct
_atom_sites_solution_secondary difmap
_audit_creation_method SHELXL-97
_cell_angle_alpha 90.00
_cell_angle_beta 98.8760(10)
_cell_angle_gamma 90.00
_cell_formula_units_Z 2
_cell_length_a 3.6392(5)
_cell_length_b 14.446(2)
_cell_length_c 8.8590(10)
_cell_measurement_reflns_used 1757
_cell_measurement_temperature 295(2)
_cell_measurement_theta_max 28.0
_cell_measurement_theta_min 2.3
_cell_volume 460.16(10)
_computing_cell_refinement 'SAINT (Bruker, 2004)'
_computing_data_collection 'APEX2 (Bruker, 2004)'
_computing_data_reduction SAINT
_computing_molecular_graphics 'X-SEED (Barbour, 2001)'
_computing_publication_material 'publCIF (Westrip, 2006)'
_computing_structure_refinement 'SHELXL97 (Sheldrick, 1997)'
_computing_structure_solution 'SHELXS97 (Sheldrick, 1997)'
_diffrn_ambient_temperature 295(2)
_diffrn_measured_fraction_theta_full 1.000
_diffrn_measured_fraction_theta_max 1.000
_diffrn_measurement_device_type 'Bruker APEX2 area-detector'
_diffrn_measurement_method '\f and \w'
_diffrn_radiation_monochromator graphite
_diffrn_radiation_source 'fine-focus sealed tube'
_diffrn_radiation_type MoK\a
_diffrn_radiation_wavelength 0.71073
_diffrn_reflns_av_R_equivalents 0.0148
_diffrn_reflns_av_sigmaI/netI 0.0130
_diffrn_reflns_limit_h_max 4
_diffrn_reflns_limit_h_min -4
_diffrn_reflns_limit_k_max 18
_diffrn_reflns_limit_k_min -18
_diffrn_reflns_limit_l_max 11
_diffrn_reflns_limit_l_min -11
_diffrn_reflns_number 3973
_diffrn_reflns_theta_full 27.49
_diffrn_reflns_theta_max 27.49
_diffrn_reflns_theta_min 2.33
_exptl_absorpt_coefficient_mu 0.201
_exptl_absorpt_correction_type none
_exptl_crystal_colour Yellow--orange
_exptl_crystal_density_diffrn 1.755
_exptl_crystal_density_method 'not measured'
_exptl_crystal_description Block
_exptl_crystal_F_000 248
_exptl_crystal_size_max 0.40
_exptl_crystal_size_mid 0.27
_exptl_crystal_size_min 0.17
_refine_diff_density_max 0.308
_refine_diff_density_min -0.351
_refine_ls_extinction_method none
_refine_ls_goodness_of_fit_ref 1.10
_refine_ls_hydrogen_treatment constr
_refine_ls_matrix_type full
_refine_ls_number_parameters 79
_refine_ls_number_reflns 1101
_refine_ls_number_restraints 0
_refine_ls_restrained_S_all 1.10
_refine_ls_R_factor_all 0.049
_refine_ls_R_factor_gt 0.044
_refine_ls_shift/su_max 0.001
_refine_ls_shift/su_mean 0.000
_refine_ls_structure_factor_coef Fsqd
_refine_ls_weighting_details 'calc w=1/[\s^2^(Fo^2^)+(0.0692P)^2^+0.1823P] where P=(Fo^2^+2Fc^2^)/3'
_refine_ls_weighting_scheme calc
_refine_ls_wR_factor_gt 0.127
_refine_ls_wR_factor_ref 0.132
_reflns_number_gt 957
_reflns_number_total 1101
_reflns_threshold_expression I>2\s(I)
_cod_data_source_file bt2232.cif
_cod_data_source_block I
_cod_depositor_comments
;
The following automatic conversions were performed:
'_symmetry_cell_setting' value 'Monoclinic' changed to 'monoclinic'
according to '/home/saulius/struct/CIF-dictionaries/cif_core.dic'
dictionary named 'cif_core.dic' version 2.4.1 from 2010-06-29.

Automatic conversion script
Id: cif_fix_enum 1527 2010-12-29 10:47:43Z saulius 

The following automatic conversions were performed:

'_symmetry_cell_setting' value 'Monoclinic' changed to 'monoclinic'
according to /home/saulius/struct/CIF-dictionaries/cif_core.dic
dictionary named 'cif_core.dic' version 2.4.1 from 2010-06-29.

Automatic conversion script
Id: cif_fix_values 1715 2011-07-08 13:25:40Z adriana 
;
_cod_original_cell_volume 460.20(10)
_cod_original_sg_symbol_H-M 'P 21/m'
_cod_database_code 2212053
_cod_database_fobs_code 2212053

loop_
_symmetry_equiv_pos_as_xyz
'x, y, z'
'-x, y+1/2, -z'
'-x, -y, -z'
'x, -y-1/2, z'

loop_
_atom_site_type_symbol
_atom_site_label
_atom_site_fract_x
_atom_site_fract_y
_atom_site_fract_z
_atom_site_U_iso_or_equiv
_atom_site_adp_type
_atom_site_calc_flag
_atom_site_refinement_flags
_atom_site_occupancy
Na Na1 0.3957(3) 0.7500 0.65850(10) 0.0425(3) Uani d S 1
O O1 0.1324(6) 0.7500 0.3829(2) 0.0431(5) Uani d S 1
O O2 0.0800(7) 0.56640(10) 0.3390(2) 0.0782(7) Uani d . 1
O O3 0.3062(7) 0.50990(10) 0.1551(2) 0.0823(7) Uani d . 1
O O1w 0.8680(4) 0.64380(10) 0.6178(2) 0.0460(4) Uani d . 1
N N1 0.2105(5) 0.57680(10) 0.2224(2) 0.0403(4) Uani d . 1
N N2 0.3558(6) 0.7500 -0.0647(2) 0.0393(5) Uani d S 1
C C1 0.1967(6) 0.7500 0.2496(2) 0.0293(5) Uani d S 1
C C2 0.2422(5) 0.66830(10) 0.1594(2) 0.0315(4) Uani d . 1
C C3 0.3182(5) 0.67170(10) 0.0120(2) 0.0364(4) Uani d . 1
H H1 0.8325 0.6218 0.5277 0.055 Uiso calc R 1
H H2 0.8906 0.6000 0.6825 0.055 Uiso calc R 1
H H3 0.3452 0.6159 -0.0375 0.044 Uiso calc R 1

loop_
_atom_site_aniso_label
_atom_site_aniso_U_11
_atom_site_aniso_U_22
_atom_site_aniso_U_33
_atom_site_aniso_U_12
_atom_site_aniso_U_13
_atom_site_aniso_U_23
Na1 0.0475(6) 0.0482(6) 0.0348(6) 0.000 0.0158(4) 0.000
O1 0.0690(10) 0.0350(10) 0.0290(10) 0.000 0.0210(10) 0.000
O2 0.151(2) 0.0360(10) 0.0630(10) -0.0040(10) 0.0630(10) 0.0060(10)
O3 0.147(2) 0.0340(10) 0.0810(10) 0.0150(10) 0.0630(10) 0.0000(10)
O1w 0.0630(10) 0.0330(10) 0.0440(10) -0.0010(10) 0.0150(10) 0.0020(10)
N1 0.0550(10) 0.0300(10) 0.0390(10) 0.0000(10) 0.0140(10) -0.0010(10)
N2 0.0490(10) 0.0430(10) 0.0280(10) 0.000 0.0140(10) 0.000
C1 0.0320(10) 0.0310(10) 0.0260(10) 0.000 0.0080(10) 0.000
C2 0.0360(10) 0.0290(10) 0.0300(10) 0.0010(10) 0.0100(10) 0.0010(10)
C3 0.0430(10) 0.0370(10) 0.0310(10) 0.0010(10) 0.0110(10) -0.0050(10)

loop_
_atom_type_symbol
_atom_type_description
_atom_type_scat_dispersion_real
_atom_type_scat_dispersion_imag
_atom_type_scat_source
C C 0.0033 0.0016 'International Tables Vol C Tables 4.2.6.8 and 6.1.1.4'
H H 0.0000 0.0000 'International Tables Vol C Tables 4.2.6.8 and 6.1.1.4'
N N 0.0061 0.0033 'International Tables Vol C Tables 4.2.6.8 and 6.1.1.4'
O O 0.0106 0.0060 'International Tables Vol C Tables 4.2.6.8 and 6.1.1.4'
Na Na 0.0362 0.0249 'International Tables Vol C Tables 4.2.6.8 and 6.1.1.4'

loop_
_geom_angle_atom_site_label_1
_geom_angle_atom_site_label_2
_geom_angle_atom_site_label_3
_geom_angle_site_symmetry_1
_geom_angle_site_symmetry_3
_geom_angle
_geom_angle_publ_flag
O1 Na1 O1w . . 91.66(6) yes
O1 Na1 O1w . 1_455 71.27(6) yes
O1 Na1 O1w . 4_475 71.27(6) yes
O1 Na1 O1w . 4_575 91.66(6) yes
O1 Na1 N2 . 1_556 154.26(8) yes
O1w Na1 O1w . 1_455 98.23(5) yes
O1w Na1 O1w . 4_475 162.89(8) yes
O1w Na1 O1w . 4_575 80.55(7) yes
O1w Na1 N2 . 1_556 107.75(6) yes
O1w Na1 O1w 1_455 4_475 77.87(7) yes
O1w Na1 O1w 1_455 4_575 162.89(8) yes
O1w Na1 N2 1_455 1_556 88.94(6) yes
O1w Na1 O1w 4_475 4_575 98.23(5) yes
O1w Na1 N2 4_475 1_556 88.94(6) yes
O1w Na1 N2 4_575 1_556 107.75(6) yes
Na1 O1w Na1 . 1_655 98.23(5) ?
C1 O1 Na1 . . 146.8(2) ?
O3 N1 O2 . . 120.0(2) ?
O3 N1 C2 . . 119.5(2) ?
O2 N1 C2 . . 120.5(2) ?
C3 N2 C3 4_575 . 115.6(2) ?
C3 N2 Na1 4_575 1_554 121.90(10) ?
C3 N2 Na1 . 1_554 121.90(10) ?
O1 C1 C2 . 4_575 125.40(10) ?
O1 C1 C2 . . 125.40(10) ?
C2 C1 C2 4_575 . 109.1(2) ?
C3 C2 N1 . . 116.00(10) ?
C3 C2 C1 . . 123.4(2) ?
N1 C2 C1 . . 120.60(10) ?
N2 C3 C2 . . 124.3(2) ?
Na1 O1w H1 . . 112.1 ?
Na1 O1w H1 1_655 . 112.1 ?
Na1 O1w H2 . . 112.1 ?
Na1 O1w H2 1_655 . 112.1 ?
H1 O1w H2 . . 109.8 ?
N2 C3 H3 . . 117.9 ?
C2 C3 H3 . . 117.9 ?

loop_
_geom_bond_atom_site_label_1
_geom_bond_atom_site_label_2
_geom_bond_site_symmetry_2
_geom_bond_distance
_geom_bond_publ_flag
Na1 O1 . 2.482(2) yes
Na1 O1w . 2.373(2) yes
Na1 O1w 1_455 2.441(2) yes
Na1 O1w 4_475 2.441(2) yes
Na1 O1w 4_575 2.373(2) yes
Na1 N2 1_556 2.479(2) yes
O1 C1 . 1.238(3) ?
O2 N1 . 1.211(2) ?
O3 N1 . 1.214(2) ?
N1 C2 . 1.446(2) ?
N2 C3 4_575 1.337(2) ?
N2 C3 . 1.337(2) ?
C1 C2 4_575 1.449(2) ?
C1 C2 . 1.449(2) ?
C2 C3 . 1.377(2) ?
O1w H1 . 0.85 ?
O1w H2 . 0.85 ?
C3 H3 . 0.93 ?

loop_
_geom_hbond_atom_site_label_D
_geom_hbond_atom_site_label_H
_geom_hbond_atom_site_label_A
_geom_hbond_site_symmetry_A
_geom_hbond_distance_DH
_geom_hbond_distance_HA
_geom_hbond_distance_DA
_geom_hbond_angle_DHA
_geom_hbond_publ_flag
O1w H2 O2 3_666 0.85 2.41 3.063(2) 134 yes
O1w H2 O3 3_666 0.85 2.33 3.127(2) 157 yes
O1w H1 O2 1_655 0.85 2.17 2.922(2) 147 yes

loop_
_geom_torsion_atom_site_label_1
_geom_torsion_atom_site_label_2
_geom_torsion_atom_site_label_3
_geom_torsion_atom_site_label_4
_geom_torsion_site_symmetry_1
_geom_torsion_site_symmetry_4
_geom_torsion
O1w Na1 O1 C1 4_575 . 40.30(4)
O1w Na1 O1 C1 . . -40.30(4)
O1w Na1 O1 C1 1_455 . -138.43(4)
O1w Na1 O1 C1 4_475 . 138.43(4)
N2 Na1 O1 C1 1_556 . 180.0
O1w Na1 O1w Na1 4_575 1_655 17.27(8)
O1w Na1 O1w Na1 1_455 1_655 180.0
N2 Na1 O1w Na1 1_556 1_655 -88.47(6)
O1 Na1 O1w Na1 . 1_655 108.68(6)
Na1 O1 C1 C2 . 4_575 -89.7(2)
Na1 O1 C1 C2 . . 89.7(2)
O3 N1 C2 C3 . . 11.3(3)
O2 N1 C2 C3 . . -166.7(2)
O3 N1 C2 C1 . . -168.5(2)
O2 N1 C2 C1 . . 13.6(3)
O1 C1 C2 C3 . . -179.1(2)
C2 C1 C2 C3 4_575 . 0.3(3)
O1 C1 C2 N1 . . 0.6(3)
C2 C1 C2 N1 4_575 . 180.00(10)
C3 N2 C3 C2 4_575 . 0.7(4)
Na1 N2 C3 C2 1_554 . -170.4(2)
N1 C2 C3 N2 . . 179.8(2)
C1 C2 C3 N2 . . -0.5(3)
